data_1008835
loop_
_publ_author_name
'Schwab, A M'
'Bertaut, E F'

_publ_section_title
;
Structure du boroaluminate B2 O3 Al2 O3 (Ni O)4
;
_journal_coden_ASTM BUFCAE
_journal_name_full
;
Bulletin de la Societe Francaise de Mineralogie et de Cristallographie
(72,1949-100,1977)
;
_journal_page_first 255
_journal_page_last 257
_journal_volume 93
_journal_year 1970
_chemical_formula_structural 'Ni4 B2 Al2 O10'
_chemical_formula_sum 'Al2 B2 Ni4 O10'
_chemical_name_systematic 'Dinickel diboron aluminium oxide'
_space_group_IT_number 55
_symmetry_cell_setting orthorhombic
_symmetry_Int_Tables_number 55
_symmetry_space_group_name_Hall '-P 2 2ab'
_symmetry_space_group_name_H-M 'P b a m'
_cell_angle_alpha 90
_cell_angle_beta 90
_cell_angle_gamma 90
_cell_formula_units_Z 2
_cell_length_a 9.2
_cell_length_b 12.2
_cell_length_c 2.99
_cell_volume 335.6
_refine_ls_R_factor_all 0.17
_cod_database_code 1008835

loop_
_symmetry_equiv_pos_as_xyz
x,y,z
-x,-y,z
1/2+x,1/2-y,-z
1/2-x,1/2+y,-z
-x,-y,-z
x,y,-z
1/2-x,1/2+y,z
1/2+x,1/2-y,z

loop_
_atom_site_label
_atom_site_type_symbol
_atom_site_symmetry_multiplicity
_atom_site_Wyckoff_symbol
_atom_site_fract_x
_atom_site_fract_y
_atom_site_fract_z
_atom_site_occupancy
_atom_site_attached_hydrogens
_atom_site_calc_flag
Ni1 Ni2+ 2 b 0. 0. 0.5 0.6667 0 d
Ni2 Ni2+ 2 c 0.5 0. 0. 0.6667 0 d
Ni3 Ni2+ 4 h 0. 0.283 0.5 0.6667 0 d
Ni4 Ni2+ 4 g 0.244 0.115 0. 0.6667 0 d
B1 B3+ 4 g 0.264 0.363 0. 1. 0 d
Al1 Al3+ 2 b 0. 0. 0.5 0.3333 0 d
Al2 Al3+ 2 c 0.5 0. 0. 0.3333 0 d
Al3 Al3+ 4 h 0. 0.283 0.5 0.3333 0 d
Al4 Al3+ 4 g 0.244 0.115 0. 0.3333 0 d
O1 O2- 4 g 0.147 -0.047 0. 1. 0 d
O2 O2- 4 h 0.123 0.14 0.5 1. 0 d
O3 O2- 4 g 0.113 0.362 0. 1. 0 d
O4 O2- 4 h 0.389 0.083 0.5 1. 0 d
O5 O2- 4 g 0.353 0.271 0. 1. 0 d

loop_
_atom_type_symbol
_atom_type_oxidation_number
Ni2+ 2.000
B3+ 3.000
Al3+ 3.000
O2- -2.000
